data_4081146
loop_
_publ_author_name
'Arumugam, Kuppuswamy'
'Chang, Jinho'
'Lynch, Vincent M.'
'Bielawski, Christopher W.'

_publ_section_title
;
 Cationic Iridium Complexes Containing Anionic Iridium Counterions
 Supported by Redox-Active N-Heterocyclic Carbenes
;
_journal_issue 15
_journal_name_full Organometallics
_journal_page_first 4334
_journal_paper_doi 10.1021/om4004829
_journal_volume 32
_journal_year 2013
_chemical_formula_moiety 'C23H24N2Fe1, Ir2, C23H24N2Fe1, C16H24, Cl2'
_chemical_formula_sum 'C62 H72 Cl2 Fe2 Ir2 N4'
_chemical_formula_weight 1440.24
_chemical_name_common '[(Fc-NHC)2Ir(COD)][Ir(COD)Cl]'
_chemical_name_systematic
;
 ?
;
_space_group_IT_number 92
_symmetry_cell_setting tetragonal
_symmetry_space_group_name_Hall 'P 4abw 2nw'
_symmetry_space_group_name_H-M 'P 41 21 2'
_atom_sites_solution_hydrogens geom
_atom_sites_solution_primary direct
_atom_sites_solution_secondary difmap
_audit_creation_method SHELXL-97
_cell_angle_alpha 90.00
_cell_angle_beta 90.00
_cell_angle_gamma 90.00
_cell_formula_units_Z 4
_cell_length_a 24.1836(12)
_cell_length_b 24.1836(12)
_cell_length_c 10.5165(5)
_cell_measurement_reflns_used 4016
_cell_measurement_temperature 233(2)
_cell_volume 6150.5(5)
_computing_cell_refinement 'CrystalClear (Rigaku Inc., 2008)'
_computing_data_collection 'CrystalClear (Rigaku Inc., 2008)'
_computing_data_reduction 'CrystalClear (Rigaku Inc., 2008)'
_computing_molecular_graphics 'XP SHELXTL/PC, Siemens Analytical'
_computing_structure_refinement 'XL SHELXTL/PC, Siemens Analytical'
_computing_structure_solution
;
SIR97 - Altomare A., Burla M.C., Camalli M., Cascarano G.L., Giacovazzo C., 
Guagliardi A., Moliterni A.G.G., Polidori G.,Spagna R.
;
_diffrn_ambient_temperature 233(2)
_diffrn_measured_fraction_theta_full 0.996
_diffrn_measured_fraction_theta_max 0.996
_diffrn_measurement_device_type 'Rigaku SCX-Mini with Mercury CCD'
_diffrn_measurement_method \w-scans
_diffrn_radiation_monochromator graphite
_diffrn_radiation_source 'fine-focus sealed tube'
_diffrn_radiation_type MoK\a
_diffrn_radiation_wavelength 0.71069
_diffrn_reflns_av_R_equivalents 0.0000
_diffrn_reflns_av_sigmaI/netI 0.0440
_diffrn_reflns_limit_h_max 22
_diffrn_reflns_limit_h_min -21
_diffrn_reflns_limit_k_max 31
_diffrn_reflns_limit_k_min 0
_diffrn_reflns_limit_l_max 13
_diffrn_reflns_limit_l_min 0
_diffrn_reflns_number 7046
_diffrn_reflns_theta_full 27.48
_diffrn_reflns_theta_max 27.48
_diffrn_reflns_theta_min 3.04
_exptl_absorpt_coefficient_mu 4.902
_exptl_absorpt_correction_T_max 0.8281
_exptl_absorpt_correction_T_min 0.2865
_exptl_absorpt_correction_type multi-scan
_exptl_absorpt_process_details
;
Abscor. T. higashi (2001). The Rigaku Corporation, Tokyo, Japan.
;
_exptl_crystal_colour orange
_exptl_crystal_density_diffrn 1.555
_exptl_crystal_density_method 'not measured'
_exptl_crystal_description needle
_exptl_crystal_F_000 2848
_exptl_crystal_size_max 0.34
_exptl_crystal_size_mid 0.05
_exptl_crystal_size_min 0.04
_platon_squeeze_details
;
The unit cell contains solvent accessible voids 
which have been treated as a diffuse 
contribution to the overall 
scattering without specific atom positions by SQUEEZE/PLATON
;
_refine_diff_density_max 0.928
_refine_diff_density_min -1.200
_refine_diff_density_rms 0.113
_refine_ls_abs_structure_details 'Flack H D (1983), Acta Cryst. A39, 876-881'
_refine_ls_abs_structure_Flack 0.022(12)
_refine_ls_extinction_method none
_refine_ls_goodness_of_fit_ref 1.103
_refine_ls_hydrogen_treatment mixed
_refine_ls_matrix_type full
_refine_ls_number_parameters 329
_refine_ls_number_reflns 7046
_refine_ls_number_restraints 30
_refine_ls_restrained_S_all 1.110
_refine_ls_R_factor_all 0.0569
_refine_ls_R_factor_gt 0.0428
_refine_ls_shift/su_max 0.002
_refine_ls_shift/su_mean 0.000
_refine_ls_structure_factor_coef Fsqd
_refine_ls_weighting_details 'calc w=1/[\s^2^(Fo^2^)+(0.0420P)^2^+10.7250P] where P=(Fo^2^+2Fc^2^)/3'
_refine_ls_weighting_scheme calc
_refine_ls_wR_factor_gt 0.0954
_refine_ls_wR_factor_ref 0.1005
_reflns_number_gt 5941
_reflns_number_total 7046
_reflns_threshold_expression >2sigma(I)
_cod_data_source_file om4004829_si_003.cif
_cod_data_source_block compound[2][Ir(COD)Cl2]
_cod_depositor_comments
;
The following automatic conversions were performed:

'_symmetry_cell_setting' value 'Tetragonal' changed to 'tetragonal'
according to /home/saulius/struct/CIF-dictionaries/cif_core.dic
dictionary named 'cif_core.dic' version 2.4.2 from 2011-04-26.

Automatic conversion script
Id: cif_fix_values 1891 2012-01-12 08:04:46Z andrius 
;
_cod_original_sg_symbol_H-M P41212
_cod_database_code 4081146

loop_
_symmetry_equiv_pos_as_xyz
'x, y, z'
'-x, -y, z+1/2'
'x+1/2, -y+1/2, -z+3/4'
'-x+1/2, y+1/2, -z+1/4'
'-y, -x, -z+1/2'
'y, x, -z'
'y+1/2, -x+1/2, z+3/4'
'-y+1/2, x+1/2, z+1/4'

loop_
_atom_site_label
_atom_site_type_symbol
_atom_site_fract_x
_atom_site_fract_y
_atom_site_fract_z
_atom_site_U_iso_or_equiv
_atom_site_adp_type
_atom_site_occupancy
_atom_site_symmetry_multiplicity
_atom_site_calc_flag
_atom_site_refinement_flags
C1 C 0.4117(3) 0.3845(3) 0.1430(7) 0.0342(16) Uani 1 1 d .
C2 C 0.4567(3) 0.4261(3) 0.3024(7) 0.047(2) Uani 1 1 d .
H12 H 0.4654 0.4519 0.3662 0.057 Uiso 1 1 calc R
C3 C 0.4862(3) 0.3828(3) 0.2724(7) 0.0444(19) Uani 1 1 d .
H26 H 0.5194 0.3713 0.3108 0.053 Uiso 1 1 calc R
C4 C 0.3698(2) 0.4718(3) 0.2350(7) 0.0342(15) Uani 1 1 d .
C5 C 0.3284(3) 0.4667(3) 0.3297(7) 0.0417(17) Uani 1 1 d .
C6 C 0.2906(3) 0.5099(3) 0.3416(7) 0.050(2) Uani 1 1 d .
H28 H 0.2605 0.5061 0.3977 0.060 Uiso 1 1 calc R
C7 C 0.2964(3) 0.5580(3) 0.2729(8) 0.050(2) Uani 1 1 d .
C8 C 0.3383(3) 0.5628(3) 0.1861(8) 0.0469(19) Uani 1 1 d .
H10 H 0.3417 0.5956 0.1387 0.056 Uiso 1 1 calc R
C9 C 0.3762(3) 0.5200(3) 0.1666(7) 0.0381(16) Uani 1 1 d .
C10 C 0.3245(4) 0.4179(3) 0.4194(8) 0.056(2) Uani 1 1 d .
H15A H 0.3441 0.3866 0.3832 0.083 Uiso 1 1 calc R
H15B H 0.2860 0.4082 0.4321 0.083 Uiso 1 1 calc R
H15C H 0.3411 0.4277 0.5004 0.083 Uiso 1 1 calc R
C11 C 0.2558(5) 0.6050(4) 0.2883(10) 0.090(4) Uani 1 1 d .
H38A H 0.2720 0.6334 0.3415 0.135 Uiso 1 1 calc R
H38B H 0.2222 0.5913 0.3278 0.135 Uiso 1 1 calc R
H38C H 0.2471 0.6203 0.2055 0.135 Uiso 1 1 calc R
C12 C 0.4243(3) 0.5278(3) 0.0751(8) 0.052(2) Uani 1 1 d .
H19A H 0.4437 0.5618 0.0958 0.077 Uiso 1 1 d R
H19B H 0.4103 0.5299 -0.0112 0.077 Uiso 1 1 d R
H19C H 0.4495 0.4968 0.0824 0.077 Uiso 1 1 d R
C13 C 0.4782(3) 0.3062(3) 0.1104(7) 0.0411(16) Uani 1 1 d .
H37A H 0.5114 0.3143 0.0605 0.049 Uiso 1 1 calc R
H37B H 0.4496 0.2928 0.0519 0.049 Uiso 1 1 calc R
C14 C 0.4910(3) 0.2620(3) 0.2059(7) 0.0407(18) Uani 1 1 d .
C15 C 0.5440(3) 0.2504(3) 0.2571(11) 0.061(2) Uani 1 1 d .
H41 H 0.5765 0.2699 0.2377 0.073 Uiso 1 1 calc R
C16 C 0.5406(4) 0.2049(4) 0.3421(10) 0.066(3) Uani 1 1 d .
H5A H 0.5699 0.1887 0.3874 0.079 Uiso 1 1 calc R
C17 C 0.4863(5) 0.1893(4) 0.3449(10) 0.074(3) Uani 1 1 d .
H34 H 0.4721 0.1600 0.3940 0.089 Uiso 1 1 calc R
C18 C 0.4540(4) 0.2237(3) 0.2627(12) 0.066(2) Uani 1 1 d .
H43 H 0.4157 0.2213 0.2489 0.080 Uiso 1 1 calc R
C19 C 0.5606(7) 0.1633(6) 0.0192(15) 0.122(5) Uani 1 1 d U
H2A H 0.5935 0.1824 0.0004 0.147 Uiso 1 1 calc R
C20 C 0.5541(7) 0.1154(5) 0.1037(14) 0.104(4) Uani 1 1 d U
H3A H 0.5835 0.0966 0.1432 0.125 Uiso 1 1 calc R
C21 C 0.5016(7) 0.1025(6) 0.1165(16) 0.119(5) Uani 1 1 d U
H46 H 0.4872 0.0755 0.1715 0.143 Uiso 1 1 calc R
C22 C 0.4709(7) 0.1362(6) 0.0331(15) 0.122(5) Uani 1 1 d U
H4A H 0.4326 0.1347 0.0181 0.146 Uiso 1 1 calc R
C23 C 0.5103(6) 0.1739(6) -0.0250(13) 0.109(4) Uani 1 1 d U
H1A H 0.5015 0.2015 -0.0846 0.131 Uiso 1 1 calc R
C24 C 0.2934(3) 0.3391(4) 0.1317(7) 0.047(2) Uani 1 1 d .
H17A H 0.3047 0.3711 0.1752 0.056 Uiso 1 1 calc R
C25 C 0.2379(4) 0.3403(4) 0.0649(8) 0.058(2) Uani 1 1 d .
H40B H 0.2114 0.3186 0.1147 0.070 Uiso 1 1 calc R
H40C H 0.2245 0.3785 0.0628 0.070 Uiso 1 1 calc R
C26 C 0.2391(3) 0.3182(4) -0.0684(8) 0.054(2) Uani 1 1 d .
H24B H 0.2324 0.2783 -0.0665 0.065 Uiso 1 1 calc R
H24C H 0.2092 0.3354 -0.1175 0.065 Uiso 1 1 calc R
C27 C 0.2930(3) 0.3291(3) -0.1329(7) 0.044(2) Uani 1 1 d .
H13A H 0.2964 0.3625 -0.1780 0.053 Uiso 1 1 calc R
C28 C 0.2038(5) 0.2485(5) 0.3757(9) 0.070(3) Uani 1 1 d .
H7AA H 0.1791 0.2496 0.3005 0.084 Uiso 1 1 calc R
C29 C 0.2454(5) 0.2082(6) 0.3660(9) 0.080(4) Uani 1 1 d .
H39A H 0.2449 0.1867 0.2860 0.096 Uiso 1 1 calc R
C30 C 0.2998(5) 0.2164(8) 0.4205(12) 0.113(5) Uani 1 1 d .
H45A H 0.3121 0.2540 0.4008 0.136 Uiso 1 1 calc R
H45B H 0.3256 0.1907 0.3795 0.136 Uiso 1 1 calc R
C31 C 0.3027(5) 0.2082(7) 0.5586(12) 0.103(5) Uani 1 1 d .
H6AA H 0.3233 0.2392 0.5958 0.123 Uiso 1 1 calc R
H6AB H 0.3239 0.1744 0.5755 0.123 Uiso 1 1 calc R
N1 N 0.4109(2) 0.4277(2) 0.2258(5) 0.0357(13) Uani 1 1 d .
N2 N 0.4588(2) 0.3572(2) 0.1727(5) 0.0356(12) Uani 1 1 d .
Cl1 Cl 0.13947(12) 0.13194(11) 0.6558(2) 0.0753(7) Uani 1 1 d .
Fe1 Fe 0.51279(6) 0.18307(5) 0.16561(14) 0.0647(4) Uani 1 1 d .
Ir1 Ir 0.358144(9) 0.358144(9) 0.0000 0.03213(9) Uani 1 2 d S
Ir2 Ir 0.184909(11) 0.184909(11) 0.5000 0.04810(12) Uani 1 2 d S

loop_
_atom_site_aniso_label
_atom_site_aniso_U_11
_atom_site_aniso_U_22
_atom_site_aniso_U_33
_atom_site_aniso_U_23
_atom_site_aniso_U_13
_atom_site_aniso_U_12
C1 0.032(3) 0.031(3) 0.039(4) 0.001(3) -0.002(3) -0.008(3)
C2 0.046(4) 0.039(4) 0.057(5) -0.007(3) -0.028(4) -0.002(3)
C3 0.049(4) 0.039(4) 0.045(5) 0.001(3) -0.018(4) 0.007(3)
C4 0.036(3) 0.031(3) 0.035(4) -0.011(3) -0.018(3) 0.003(3)
C5 0.052(5) 0.041(4) 0.032(4) -0.003(3) -0.008(3) 0.002(3)
C6 0.050(5) 0.061(5) 0.038(4) -0.007(4) 0.003(4) 0.011(4)
C7 0.053(4) 0.053(5) 0.042(5) -0.008(4) 0.003(4) 0.018(4)
C8 0.062(5) 0.032(4) 0.047(4) 0.011(3) -0.014(4) 0.009(3)
C9 0.040(4) 0.032(4) 0.042(4) -0.010(3) -0.010(3) -0.002(3)
C10 0.058(5) 0.053(5) 0.056(5) 0.010(4) -0.013(4) -0.004(4)
C11 0.108(9) 0.071(7) 0.091(9) -0.012(6) 0.015(7) 0.049(6)
C12 0.056(5) 0.041(4) 0.058(5) 0.000(4) -0.001(4) -0.006(4)
C13 0.043(4) 0.041(4) 0.039(4) 0.003(3) 0.004(3) 0.000(3)
C14 0.042(4) 0.031(4) 0.048(5) -0.008(3) 0.008(3) -0.001(3)
C15 0.058(5) 0.046(4) 0.078(6) 0.008(5) 0.005(6) 0.001(4)
C16 0.071(6) 0.040(5) 0.085(7) 0.015(5) -0.006(6) 0.001(4)
C17 0.092(8) 0.050(6) 0.080(7) 0.018(5) 0.007(6) -0.004(6)
C18 0.062(5) 0.047(4) 0.090(7) 0.010(6) 0.000(6) -0.008(4)
C19 0.132(8) 0.129(8) 0.106(8) -0.033(7) 0.034(7) 0.023(7)
C20 0.122(8) 0.080(7) 0.109(8) -0.010(6) 0.011(7) 0.031(6)
C21 0.142(9) 0.095(8) 0.121(8) -0.010(7) -0.003(7) 0.022(7)
C22 0.134(8) 0.107(7) 0.124(9) -0.039(7) -0.019(7) -0.006(7)
C23 0.134(8) 0.109(7) 0.084(7) -0.031(6) 0.003(7) 0.006(7)
C24 0.038(4) 0.067(6) 0.036(4) -0.007(4) 0.011(3) -0.029(4)
C25 0.041(5) 0.081(7) 0.052(5) -0.012(5) 0.007(4) -0.019(4)
C26 0.044(5) 0.075(6) 0.042(5) -0.008(5) -0.003(4) -0.031(4)
C27 0.046(5) 0.046(5) 0.039(4) -0.014(3) -0.001(4) -0.015(4)
C28 0.088(9) 0.079(7) 0.044(6) 0.016(5) -0.015(5) -0.036(7)
C29 0.074(7) 0.135(11) 0.031(5) 0.003(6) 0.016(5) -0.034(8)
C30 0.061(7) 0.208(17) 0.071(8) 0.031(10) -0.010(6) -0.028(9)
C31 0.068(8) 0.151(13) 0.089(9) 0.021(9) -0.014(7) -0.043(8)
N1 0.039(3) 0.026(3) 0.042(3) -0.001(2) -0.006(2) 0.003(2)
N2 0.038(3) 0.028(3) 0.041(3) 0.005(3) -0.001(3) -0.001(3)
Cl1 0.0864(18) 0.0694(16) 0.0701(13) 0.0015(12) 0.0333(14) -0.0188(13)
Fe1 0.0862(10) 0.0380(6) 0.0698(9) -0.0023(6) 0.0015(8) 0.0157(7)
Ir1 0.03263(11) 0.03263(11) 0.03114(17) -0.00144(13) 0.00144(13) -0.00674(15)
Ir2 0.05381(17) 0.05381(17) 0.0367(2) -0.00542(18) 0.00542(18) -0.0117(2)

loop_
_atom_type_symbol
_atom_type_description
_atom_type_scat_dispersion_real
_atom_type_scat_dispersion_imag
_atom_type_scat_source
C C 0.0033 0.0016 'International Tables Vol C Tables 4.2.6.8 and 6.1.1.4'
H H 0.0000 0.0000 'International Tables Vol C Tables 4.2.6.8 and 6.1.1.4'
N N 0.0061 0.0033 'International Tables Vol C Tables 4.2.6.8 and 6.1.1.4'
Cl Cl 0.1484 0.1585 'International Tables Vol C Tables 4.2.6.8 and 6.1.1.4'
Fe Fe 0.3463 0.8444 'International Tables Vol C Tables 4.2.6.8 and 6.1.1.4'
Ir Ir -1.4442 7.9887 'International Tables Vol C Tables 4.2.6.8 and 6.1.1.4'

loop_
_geom_angle_atom_site_label_1
_geom_angle_atom_site_label_2
_geom_angle_atom_site_label_3
_geom_angle
_geom_angle_site_symmetry_1
_geom_angle_site_symmetry_3
N2 C1 N1 103.8(6) . .
N2 C1 Ir1 122.8(5) . .
N1 C1 Ir1 133.4(5) . .
C3 C2 N1 108.8(6) . .
C3 C2 H12 125.6 . .
N1 C2 H12 125.6 . .
C2 C3 N2 106.2(6) . .
C2 C3 H26 126.9 . .
N2 C3 H26 126.9 . .
C9 C4 C5 121.3(6) . .
C9 C4 N1 120.3(6) . .
C5 C4 N1 117.7(6) . .
C6 C5 C4 117.5(7) . .
C6 C5 C10 119.2(7) . .
C4 C5 C10 123.3(7) . .
C7 C6 C5 121.3(7) . .
C7 C6 H28 119.4 . .
C5 C6 H28 119.4 . .
C8 C7 C6 119.9(7) . .
C8 C7 C11 119.2(8) . .
C6 C7 C11 120.9(8) . .
C7 C8 C9 121.3(7) . .
C7 C8 H10 119.4 . .
C9 C8 H10 119.4 . .
C4 C9 C8 118.4(7) . .
C4 C9 C12 121.4(6) . .
C8 C9 C12 120.1(7) . .
C5 C10 H15A 109.5 . .
C5 C10 H15B 109.5 . .
H15A C10 H15B 109.5 . .
C5 C10 H15C 109.5 . .
H15A C10 H15C 109.5 . .
H15B C10 H15C 109.5 . .
C7 C11 H38A 109.5 . .
C7 C11 H38B 109.5 . .
H38A C11 H38B 109.5 . .
C7 C11 H38C 109.5 . .
H38A C11 H38C 109.5 . .
H38B C11 H38C 109.5 . .
C9 C12 H19A 109.4 . .
C9 C12 H19B 109.4 . .
H19A C12 H19B 109.5 . .
C9 C12 H19C 109.5 . .
H19A C12 H19C 109.5 . .
H19B C12 H19C 109.5 . .
N2 C13 C14 111.4(6) . .
N2 C13 H37A 109.3 . .
C14 C13 H37A 109.3 . .
N2 C13 H37B 109.3 . .
C14 C13 H37B 109.3 . .
H37A C13 H37B 108.0 . .
C15 C14 C18 106.3(7) . .
C15 C14 C13 125.7(7) . .
C18 C14 C13 128.0(7) . .
C15 C14 Fe1 70.0(5) . .
C18 C14 Fe1 68.7(5) . .
C13 C14 Fe1 125.8(5) . .
C14 C15 C16 109.9(8) . .
C14 C15 Fe1 69.2(5) . .
C16 C15 Fe1 69.9(5) . .
C14 C15 H41 125.0 . .
C16 C15 H41 125.0 . .
Fe1 C15 H41 127.5 . .
C17 C16 C15 106.4(9) . .
C17 C16 Fe1 68.4(7) . .
C15 C16 Fe1 69.4(6) . .
C17 C16 H5A 126.8 . .
C15 C16 H5A 126.8 . .
Fe1 C16 H5A 127.0 . .
C16 C17 C18 110.5(9) . .
C16 C17 Fe1 72.0(7) . .
C18 C17 Fe1 69.4(6) . .
C16 C17 H34 124.8 . .
C18 C17 H34 124.8 . .
Fe1 C17 H34 125.4 . .
C14 C18 C17 106.9(8) . .
C14 C18 Fe1 70.1(5) . .
C17 C18 Fe1 68.7(6) . .
C14 C18 H43 126.6 . .
C17 C18 H43 126.6 . .
Fe1 C18 H43 126.2 . .
C23 C19 C20 105.4(15) . .
C23 C19 Fe1 72.0(8) . .
C20 C19 Fe1 70.0(8) . .
C23 C19 H2A 127.3 . .
C20 C19 H2A 127.3 . .
Fe1 C19 H2A 122.5 . .
C21 C20 C19 110.7(15) . .
C21 C20 Fe1 71.5(9) . .
C19 C20 Fe1 67.0(7) . .
C21 C20 H3A 124.7 . .
C19 C20 H3A 124.7 . .
Fe1 C20 H3A 128.5 . .
C20 C21 C22 107.9(16) . .
C20 C21 Fe1 70.7(9) . .
C22 C21 Fe1 70.9(8) . .
C20 C21 H46 126.0 . .
C22 C21 H46 126.0 . .
Fe1 C21 H46 123.9 . .
C21 C22 C23 106.2(15) . .
C21 C22 Fe1 68.8(9) . .
C23 C22 Fe1 67.5(7) . .
C21 C22 H4A 126.9 . .
C23 C22 H4A 126.9 . .
Fe1 C22 H4A 128.3 . .
C19 C23 C22 109.5(15) . .
C19 C23 Fe1 69.3(9) . .
C22 C23 Fe1 70.8(8) . .
C19 C23 H1A 125.3 . .
C22 C23 H1A 125.3 . .
Fe1 C23 H1A 126.3 . .
C27 C24 C25 124.2(8) 6 .
C27 C24 Ir1 74.2(5) 6 .
C25 C24 Ir1 110.1(5) . .
C27 C24 H17A 117.9 6 .
C25 C24 H17A 117.9 . .
Ir1 C24 H17A 85.6 . .
C26 C25 C24 114.2(8) . .
C26 C25 H40B 108.7 . .
C24 C25 H40B 108.7 . .
C26 C25 H40C 108.7 . .
C24 C25 H40C 108.7 . .
H40B C25 H40C 107.6 . .
C27 C26 C25 112.2(7) . .
C27 C26 H24B 109.2 . .
C25 C26 H24B 109.2 . .
C27 C26 H24C 109.2 . .
C25 C26 H24C 109.2 . .
H24B C26 H24C 107.9 . .
C24 C27 C26 125.3(8) 6 .
C24 C27 Ir1 68.1(5) 6 .
C26 C27 Ir1 112.9(5) . .
C24 C27 H13A 117.3 6 .
C26 C27 H13A 117.3 . .
Ir1 C27 H13A 89.0 . .
C29 C28 C31 126.4(12) . 6_556
C29 C28 Ir2 71.9(7) . .
C31 C28 Ir2 112.2(7) 6_556 .
C29 C28 H7AA 113.0 . .
C31 C28 H7AA 113.0 6_556 .
Ir2 C28 H7AA 113.0 . .
C28 C29 C30 121.9(13) . .
C28 C29 Ir2 68.9(6) . .
C30 C29 Ir2 113.7(8) . .
C28 C29 H39A 114.7 . .
C30 C29 H39A 114.7 . .
Ir2 C29 H39A 114.7 . .
C29 C30 C31 114.6(11) . .
C29 C30 H45A 108.6 . .
C31 C30 H45A 108.6 . .
C29 C30 H45B 108.6 . .
C31 C30 H45B 108.6 . .
H45A C30 H45B 107.6 . .
C30 C31 C28 115.3(11) . 6_556
C30 C31 H6AA 108.5 . .
C28 C31 H6AA 108.5 6_556 .
C30 C31 H6AB 108.5 . .
C28 C31 H6AB 108.5 6_556 .
H6AA C31 H6AB 107.5 . .
C1 N1 C2 110.1(5) . .
C1 N1 C4 127.8(5) . .
C2 N1 C4 122.1(5) . .
C1 N2 C3 111.1(6) . .
C1 N2 C13 125.0(6) . .
C3 N2 C13 123.9(6) . .
C19 Fe1 C17 159.7(6) . .
C19 Fe1 C18 157.8(6) . .
C17 Fe1 C18 41.9(4) . .
C19 Fe1 C23 38.8(6) . .
C17 Fe1 C23 159.5(6) . .
C18 Fe1 C23 122.6(5) . .
C19 Fe1 C14 122.8(5) . .
C17 Fe1 C14 69.4(4) . .
C18 Fe1 C14 41.3(3) . .
C23 Fe1 C14 107.7(5) . .
C19 Fe1 C21 69.5(7) . .
C17 Fe1 C21 105.6(6) . .
C18 Fe1 C21 120.3(6) . .
C23 Fe1 C21 68.8(6) . .
C14 Fe1 C21 157.2(5) . .
C19 Fe1 C15 110.1(6) . .
C17 Fe1 C15 67.2(4) . .
C18 Fe1 C15 68.3(3) . .
C23 Fe1 C15 124.7(5) . .
C14 Fe1 C15 40.8(3) . .
C21 Fe1 C15 159.3(5) . .
C19 Fe1 C16 125.1(6) . .
C17 Fe1 C16 39.5(4) . .
C18 Fe1 C16 69.2(4) . .
C23 Fe1 C16 160.2(5) . .
C14 Fe1 C16 69.6(3) . .
C21 Fe1 C16 121.4(5) . .
C15 Fe1 C16 40.8(4) . .
C19 Fe1 C20 42.9(5) . .
C17 Fe1 C20 121.5(5) . .
C18 Fe1 C20 155.3(5) . .
C23 Fe1 C20 66.8(6) . .
C14 Fe1 C20 163.2(5) . .
C21 Fe1 C20 37.8(5) . .
C15 Fe1 C20 128.0(5) . .
C16 Fe1 C20 109.8(5) . .
C19 Fe1 C22 68.3(6) . .
C17 Fe1 C22 121.4(6) . .
C18 Fe1 C22 105.4(5) . .
C23 Fe1 C22 41.7(5) . .
C14 Fe1 C22 122.1(5) . .
C21 Fe1 C22 40.2(5) . .
C15 Fe1 C22 160.2(5) . .
C16 Fe1 C22 156.5(5) . .
C20 Fe1 C22 65.2(6) . .
C1 Ir1 C1 98.1(4) . 6
C1 Ir1 C24 145.5(3) . 6
C1 Ir1 C24 93.1(3) 6 6
C1 Ir1 C24 93.1(3) . .
C1 Ir1 C24 145.5(3) 6 .
C24 Ir1 C24 95.9(4) 6 .
C1 Ir1 C27 87.7(3) . 6
C1 Ir1 C27 172.7(3) 6 6
C24 Ir1 C27 79.6(3) 6 6
C24 Ir1 C27 37.7(3) . 6
C1 Ir1 C27 172.7(3) . .
C1 Ir1 C27 87.7(3) 6 .
C24 Ir1 C27 37.7(3) 6 .
C24 Ir1 C27 79.6(3) . .
C27 Ir1 C27 87.0(4) 6 .
C28 Ir2 C28 94.1(6) 6_556 .
C28 Ir2 C29 39.3(4) 6_556 6_556
C28 Ir2 C29 81.2(3) . 6_556
C28 Ir2 C29 81.2(3) 6_556 .
C28 Ir2 C29 39.3(4) . .
C29 Ir2 C29 94.3(7) 6_556 .
C28 Ir2 Cl1 161.4(4) 6_556 6_556
C28 Ir2 Cl1 91.6(3) . 6_556
C29 Ir2 Cl1 159.3(4) 6_556 6_556
C29 Ir2 Cl1 92.1(3) . 6_556
C28 Ir2 Cl1 91.6(3) 6_556 .
C28 Ir2 Cl1 161.4(4) . .
C29 Ir2 Cl1 92.1(3) 6_556 .
C29 Ir2 Cl1 159.3(4) . .
Cl1 Ir2 Cl1 88.65(13) 6_556 .

loop_
_geom_bond_atom_site_label_1
_geom_bond_atom_site_label_2
_geom_bond_distance
_geom_bond_site_symmetry_2
C1 N2 1.351(8) .
C1 N1 1.360(8) .
C1 Ir1 2.085(7) .
C2 C3 1.306(10) .
C2 N1 1.369(8) .
C2 H12 0.9400 .
C3 N2 1.387(9) .
C3 H26 0.9400 .
C4 C9 1.380(10) .
C4 C5 1.418(10) .
C4 N1 1.462(8) .
C5 C6 1.394(10) .
C5 C10 1.513(10) .
C6 C7 1.375(11) .
C6 H28 0.9400 .
C7 C8 1.371(11) .
C7 C11 1.510(11) .
C8 C9 1.397(10) .
C8 H10 0.9400 .
C9 C12 1.521(10) .
C10 H15A 0.9700 .
C10 H15B 0.9700 .
C10 H15C 0.9700 .
C11 H38A 0.9700 .
C11 H38B 0.9700 .
C11 H38C 0.9700 .
C12 H19A 0.9700 .
C12 H19B 0.9700 .
C12 H19C 0.9700 .
C13 N2 1.474(9) .
C13 C14 1.500(10) .
C13 H37A 0.9800 .
C13 H37B 0.9800 .
C14 C15 1.416(11) .
C14 C18 1.420(11) .
C14 Fe1 2.025(7) .
C15 C16 1.421(12) .
C15 Fe1 2.036(9) .
C15 H41 0.9400 .
C16 C17 1.367(13) .
C16 Fe1 2.043(10) .
C16 H5A 0.9400 .
C17 C18 1.430(14) .
C17 Fe1 1.997(11) .
C17 H34 0.9400 .
C18 Fe1 2.006(10) .
C18 H43 0.9400 .
C19 C23 1.328(19) .
C19 C20 1.468(19) .
C19 Fe1 1.984(13) .
C19 H2A 0.9400 .
C20 C21 1.31(2) .
C20 Fe1 2.025(12) .
C20 H3A 0.9400 .
C21 C22 1.410(19) .
C21 Fe1 2.035(15) .
C21 H46 0.9400 .
C22 C23 1.453(18) .
C22 Fe1 2.062(13) .
C22 H4A 0.9400 .
C23 Fe1 2.018(13) .
C23 H1A 0.9400 .
C24 C27 1.411(11) 6
C24 C25 1.515(11) .
C24 Ir1 2.141(7) .
C24 H17A 0.9400 .
C25 C26 1.501(10) .
C25 H40B 0.9800 .
C25 H40C 0.9800 .
C26 C27 1.493(11) .
C26 H24B 0.9800 .
C26 H24C 0.9800 .
C27 C24 1.411(11) 6
C27 Ir1 2.221(7) .
C27 H13A 0.9400 .
C28 C29 1.405(14) .
C28 C31 1.486(16) 6_556
C28 Ir2 2.069(10) .
C28 H7AA 0.9900 .
C29 C30 1.448(15) .
C29 Ir2 2.108(9) .
C29 H39A 0.9900 .
C30 C31 1.468(14) .
C30 H45A 0.9800 .
C30 H45B 0.9800 .
C31 C28 1.486(16) 6_556
C31 H6AA 0.9800 .
C31 H6AB 0.9800 .
Cl1 Ir2 2.352(2) .
Ir1 C1 2.085(7) 6
Ir1 C24 2.141(7) 6
Ir1 C27 2.221(7) 6
Ir2 C28 2.069(10) 6_556
Ir2 C29 2.108(9) 6_556
Ir2 Cl1 2.352(2) 6_556

loop_
_geom_torsion_atom_site_label_1
_geom_torsion_atom_site_label_2
_geom_torsion_atom_site_label_3
_geom_torsion_atom_site_label_4
_geom_torsion
_geom_torsion_site_symmetry_1
_geom_torsion_site_symmetry_4
N1 C2 C3 N2 1.2(9) . .
C9 C4 C5 C6 6.9(10) . .
N1 C4 C5 C6 177.4(6) . .
C9 C4 C5 C10 -171.3(7) . .
N1 C4 C5 C10 -0.8(10) . .
C4 C5 C6 C7 -6.3(12) . .
C10 C5 C6 C7 172.0(7) . .
C5 C6 C7 C8 3.4(12) . .
C5 C6 C7 C11 -178.8(8) . .
C6 C7 C8 C9 -0.9(12) . .
C11 C7 C8 C9 -178.7(8) . .
C5 C4 C9 C8 -4.6(10) . .
N1 C4 C9 C8 -174.9(6) . .
C5 C4 C9 C12 173.4(6) . .
N1 C4 C9 C12 3.2(10) . .
C7 C8 C9 C4 1.5(11) . .
C7 C8 C9 C12 -176.5(7) . .
N2 C13 C14 C15 -95.4(9) . .
N2 C13 C14 C18 84.9(10) . .
N2 C13 C14 Fe1 174.6(5) . .
C18 C14 C15 C16 1.3(10) . .
C13 C14 C15 C16 -178.4(7) . .
Fe1 C14 C15 C16 -58.0(7) . .
C18 C14 C15 Fe1 59.4(6) . .
C13 C14 C15 Fe1 -120.4(7) . .
C14 C15 C16 C17 -1.0(12) . .
Fe1 C15 C16 C17 -58.6(8) . .
C14 C15 C16 Fe1 57.6(7) . .
C15 C16 C17 C18 0.3(13) . .
Fe1 C16 C17 C18 -58.9(8) . .
C15 C16 C17 Fe1 59.2(7) . .
C15 C14 C18 C17 -1.1(10) . .
C13 C14 C18 C17 178.6(8) . .
Fe1 C14 C18 C17 59.1(7) . .
C15 C14 C18 Fe1 -60.2(6) . .
C13 C14 C18 Fe1 119.5(7) . .
C16 C17 C18 C14 0.5(12) . .
Fe1 C17 C18 C14 -60.0(7) . .
C16 C17 C18 Fe1 60.5(8) . .
C23 C19 C20 C21 -5.7(17) . .
Fe1 C19 C20 C21 58.1(11) . .
C23 C19 C20 Fe1 -63.8(9) . .
C19 C20 C21 C22 6.0(18) . .
Fe1 C20 C21 C22 61.5(10) . .
C19 C20 C21 Fe1 -55.5(10) . .
C20 C21 C22 C23 -4.0(17) . .
Fe1 C21 C22 C23 57.3(9) . .
C20 C21 C22 Fe1 -61.4(11) . .
C20 C19 C23 C22 2.9(15) . .
Fe1 C19 C23 C22 -59.6(10) . .
C20 C19 C23 Fe1 62.5(9) . .
C21 C22 C23 C19 0.4(16) . .
Fe1 C22 C23 C19 58.6(10) . .
C21 C22 C23 Fe1 -58.2(10) . .
C27 C24 C25 C26 -47.0(12) 6 .
Ir1 C24 C25 C26 37.2(10) . .
C24 C25 C26 C27 -32.3(12) . .
C25 C26 C27 C24 90.4(11) . 6
C25 C26 C27 Ir1 11.8(10) . .
C31 C28 C29 C30 -0.9(19) 6_556 .
Ir2 C28 C29 C30 -105.5(10) . .
C31 C28 C29 Ir2 104.7(11) 6_556 .
C28 C29 C30 C31 77.7(19) . .
Ir2 C29 C30 C31 -1(2) . .
C29 C30 C31 C28 -11(2) . 6_556
N2 C1 N1 C2 0.1(7) . .
Ir1 C1 N1 C2 179.6(6) . .
N2 C1 N1 C4 178.5(6) . .
Ir1 C1 N1 C4 -2.0(11) . .
C3 C2 N1 C1 -0.9(9) . .
C3 C2 N1 C4 -179.4(6) . .
C9 C4 N1 C1 -90.5(8) . .
C5 C4 N1 C1 98.9(8) . .
C9 C4 N1 C2 87.7(9) . .
C5 C4 N1 C2 -82.9(8) . .
N1 C1 N2 C3 0.6(7) . .
Ir1 C1 N2 C3 -178.9(5) . .
N1 C1 N2 C13 179.0(6) . .
Ir1 C1 N2 C13 -0.5(9) . .
C2 C3 N2 C1 -1.1(8) . .
C2 C3 N2 C13 -179.6(7) . .
C14 C13 N2 C1 -127.8(7) . .
C14 C13 N2 C3 50.4(9) . .
C23 C19 Fe1 C17 160.7(13) . .
C20 C19 Fe1 C17 46(2) . .
C23 C19 Fe1 C18 -39(2) . .
C20 C19 Fe1 C18 -153.7(12) . .
C20 C19 Fe1 C23 -114.5(14) . .
C23 C19 Fe1 C14 -77.1(11) . .
C20 C19 Fe1 C14 168.4(8) . .
C23 C19 Fe1 C21 81.3(10) . .
C20 C19 Fe1 C21 -33.2(9) . .
C23 C19 Fe1 C15 -120.8(9) . .
C20 C19 Fe1 C15 124.7(9) . .
C23 C19 Fe1 C16 -164.0(8) . .
C20 C19 Fe1 C16 81.4(10) . .
C23 C19 Fe1 C20 114.5(14) . .
C23 C19 Fe1 C22 38.0(9) . .
C20 C19 Fe1 C22 -76.5(9) . .
C16 C17 Fe1 C19 47.9(18) . .
C18 C17 Fe1 C19 168.9(15) . .
C16 C17 Fe1 C18 -121.0(8) . .
C16 C17 Fe1 C23 -168.2(13) . .
C18 C17 Fe1 C23 -47.2(16) . .
C16 C17 Fe1 C14 -82.6(6) . .
C18 C17 Fe1 C14 38.4(5) . .
C16 C17 Fe1 C21 120.8(7) . .
C18 C17 Fe1 C21 -118.2(7) . .
C16 C17 Fe1 C15 -38.6(5) . .
C18 C17 Fe1 C15 82.4(6) . .
C18 C17 Fe1 C16 121.0(8) . .
C16 C17 Fe1 C20 83.1(8) . .
C18 C17 Fe1 C20 -155.9(7) . .
C16 C17 Fe1 C22 161.5(7) . .
C18 C17 Fe1 C22 -77.5(8) . .
C14 C18 Fe1 C19 -51.6(16) . .
C17 C18 Fe1 C19 -169.8(14) . .
C14 C18 Fe1 C17 118.2(8) . .
C14 C18 Fe1 C23 -79.6(7) . .
C17 C18 Fe1 C23 162.2(7) . .
C17 C18 Fe1 C14 -118.2(8) . .
C14 C18 Fe1 C21 -162.4(7) . .
C17 C18 Fe1 C21 79.4(8) . .
C14 C18 Fe1 C15 38.6(5) . .
C17 C18 Fe1 C15 -79.6(6) . .
C14 C18 Fe1 C16 82.5(5) . .
C17 C18 Fe1 C16 -35.7(6) . .
C14 C18 Fe1 C20 174.7(12) . .
C17 C18 Fe1 C20 56.5(15) . .
C14 C18 Fe1 C22 -121.6(7) . .
C17 C18 Fe1 C22 120.2(7) . .
C22 C23 Fe1 C19 120.6(14) . .
C19 C23 Fe1 C17 -160.9(13) . .
C22 C23 Fe1 C17 -40.3(18) . .
C19 C23 Fe1 C18 163.6(9) . .
C22 C23 Fe1 C18 -75.8(9) . .
C19 C23 Fe1 C14 120.6(9) . .
C22 C23 Fe1 C14 -118.8(8) . .
C19 C23 Fe1 C21 -83.3(10) . .
C22 C23 Fe1 C21 37.3(9) . .
C19 C23 Fe1 C15 78.8(11) . .
C22 C23 Fe1 C15 -160.6(8) . .
C19 C23 Fe1 C16 42(2) . .
C22 C23 Fe1 C16 162.3(13) . .
C19 C23 Fe1 C20 -42.4(9) . .
C22 C23 Fe1 C20 78.2(9) . .
C19 C23 Fe1 C22 -120.6(14) . .
C15 C14 Fe1 C19 -83.1(8) . .
C18 C14 Fe1 C19 159.4(8) . .
C13 C14 Fe1 C19 37.1(9) . .
C15 C14 Fe1 C17 78.6(6) . .
C18 C14 Fe1 C17 -38.9(6) . .
C13 C14 Fe1 C17 -161.2(8) . .
C15 C14 Fe1 C18 117.5(8) . .
C13 C14 Fe1 C18 -122.3(9) . .
C15 C14 Fe1 C23 -122.9(7) . .
C18 C14 Fe1 C23 119.5(7) . .
C13 C14 Fe1 C23 -2.7(8) . .
C15 C14 Fe1 C21 159.8(14) . .
C18 C14 Fe1 C21 42.3(15) . .
C13 C14 Fe1 C21 -80.0(15) . .
C18 C14 Fe1 C15 -117.5(8) . .
C13 C14 Fe1 C15 120.2(9) . .
C15 C14 Fe1 C16 36.3(6) . .
C18 C14 Fe1 C16 -81.3(6) . .
C13 C14 Fe1 C16 156.5(7) . .
C15 C14 Fe1 C20 -54.8(18) . .
C18 C14 Fe1 C20 -172.3(17) . .
C13 C14 Fe1 C20 65.4(19) . .
C15 C14 Fe1 C22 -166.5(7) . .
C18 C14 Fe1 C22 76.0(8) . .
C13 C14 Fe1 C22 -46.3(9) . .
C20 C21 Fe1 C19 37.5(10) . .
C22 C21 Fe1 C19 -80.2(10) . .
C20 C21 Fe1 C17 -121.7(10) . .
C22 C21 Fe1 C17 120.5(10) . .
C20 C21 Fe1 C18 -164.6(9) . .
C22 C21 Fe1 C18 77.6(11) . .
C20 C21 Fe1 C23 79.1(11) . .
C22 C21 Fe1 C23 -38.6(9) . .
C20 C21 Fe1 C14 164.4(10) . .
C22 C21 Fe1 C14 46.7(19) . .
C20 C21 Fe1 C15 -55(2) . .
C22 C21 Fe1 C15 -172.9(13) . .
C20 C21 Fe1 C16 -81.9(12) . .
C22 C21 Fe1 C16 160.4(9) . .
C22 C21 Fe1 C20 -117.8(15) . .
C20 C21 Fe1 C22 117.8(15) . .
C14 C15 Fe1 C19 117.3(7) . .
C16 C15 Fe1 C19 -120.9(7) . .
C14 C15 Fe1 C17 -84.4(6) . .
C16 C15 Fe1 C17 37.4(6) . .
C14 C15 Fe1 C18 -39.0(5) . .
C16 C15 Fe1 C18 82.8(6) . .
C14 C15 Fe1 C23 76.4(7) . .
C16 C15 Fe1 C23 -161.7(7) . .
C16 C15 Fe1 C14 121.8(8) . .
C14 C15 Fe1 C21 -157.8(15) . .
C16 C15 Fe1 C21 -36.0(18) . .
C14 C15 Fe1 C16 -121.8(8) . .
C14 C15 Fe1 C20 162.5(6) . .
C16 C15 Fe1 C20 -75.6(8) . .
C14 C15 Fe1 C22 35.8(17) . .
C16 C15 Fe1 C22 157.6(15) . .
C17 C16 Fe1 C19 -161.6(8) . .
C15 C16 Fe1 C19 80.1(8) . .
C15 C16 Fe1 C17 -118.3(8) . .
C17 C16 Fe1 C18 37.7(6) . .
C15 C16 Fe1 C18 -80.5(5) . .
C17 C16 Fe1 C23 167.8(14) . .
C15 C16 Fe1 C23 49.5(16) . .
C17 C16 Fe1 C14 82.0(6) . .
C15 C16 Fe1 C14 -36.3(5) . .
C17 C16 Fe1 C21 -75.8(9) . .
C15 C16 Fe1 C21 165.9(7) . .
C17 C16 Fe1 C15 118.3(8) . .
C17 C16 Fe1 C20 -115.9(7) . .
C15 C16 Fe1 C20 125.8(7) . .
C17 C16 Fe1 C22 -42.8(15) . .
C15 C16 Fe1 C22 -161.1(12) . .
C21 C20 Fe1 C19 -123.1(15) . .
C21 C20 Fe1 C17 74.0(12) . .
C19 C20 Fe1 C17 -162.9(9) . .
C21 C20 Fe1 C18 33.2(19) . .
C19 C20 Fe1 C18 156.3(12) . .
C21 C20 Fe1 C23 -84.8(11) . .
C19 C20 Fe1 C23 38.3(9) . .
C21 C20 Fe1 C14 -159.0(14) . .
C19 C20 Fe1 C14 -36(2) . .
C19 C20 Fe1 C21 123.1(15) . .
C21 C20 Fe1 C15 158.4(9) . .
C19 C20 Fe1 C15 -78.5(11) . .
C21 C20 Fe1 C16 116.2(11) . .
C19 C20 Fe1 C16 -120.7(9) . .
C21 C20 Fe1 C22 -39.0(10) . .
C19 C20 Fe1 C22 84.1(10) . .
C21 C22 Fe1 C19 83.5(10) . .
C23 C22 Fe1 C19 -35.5(9) . .
C21 C22 Fe1 C17 -76.5(11) . .
C23 C22 Fe1 C17 164.6(8) . .
C21 C22 Fe1 C18 -119.0(10) . .
C23 C22 Fe1 C18 122.1(9) . .
C21 C22 Fe1 C23 118.9(14) . .
C21 C22 Fe1 C14 -160.6(9) . .
C23 C22 Fe1 C14 80.5(9) . .
C23 C22 Fe1 C21 -118.9(14) . .
C21 C22 Fe1 C15 172.6(13) . .
C23 C22 Fe1 C15 53.7(19) . .
C21 C22 Fe1 C16 -46.0(18) . .
C23 C22 Fe1 C16 -165.0(11) . .
C21 C22 Fe1 C20 36.7(10) . .
C23 C22 Fe1 C20 -82.3(10) . .
N2 C1 Ir1 C1 -99.4(6) . 6
N1 C1 Ir1 C1 81.3(6) . 6
N2 C1 Ir1 C24 8.2(8) . 6
N1 C1 Ir1 C24 -171.1(6) . 6
N2 C1 Ir1 C24 113.4(6) . .
N1 C1 Ir1 C24 -66.0(7) . .
N2 C1 Ir1 C27 76.0(6) . 6
N1 C1 Ir1 C27 -103.3(7) . 6
N2 C1 Ir1 C27 119(2) . .
N1 C1 Ir1 C27 -60(3) . .
C27 C24 Ir1 C1 -82.2(5) 6 .
C25 C24 Ir1 C1 156.6(6) . .
C27 C24 Ir1 C1 168.7(5) 6 6
C25 C24 Ir1 C1 47.5(9) . 6
C27 C24 Ir1 C24 64.5(5) 6 6
C25 C24 Ir1 C24 -56.7(5) . 6
C25 C24 Ir1 C27 -121.2(9) . 6
C27 C24 Ir1 C27 98.6(6) 6 .
C25 C24 Ir1 C27 -22.6(6) . .
C24 C27 Ir1 C1 -120(2) 6 .
C26 C27 Ir1 C1 0(3) . .
C24 C27 Ir1 C1 98.1(5) 6 6
C26 C27 Ir1 C1 -141.5(7) . 6
C26 C27 Ir1 C24 120.4(9) . 6
C24 C27 Ir1 C24 -114.1(6) 6 .
C26 C27 Ir1 C24 6.3(6) . .
C24 C27 Ir1 C27 -76.9(5) 6 6
C26 C27 Ir1 C27 43.5(6) . 6
C29 C28 Ir2 C28 70.8(7) . 6_556
C31 C28 Ir2 C28 -52.0(8) 6_556 6_556
C29 C28 Ir2 C29 108.0(9) . 6_556
C31 C28 Ir2 C29 -14.7(9) 6_556 6_556
C31 C28 Ir2 C29 -122.8(13) 6_556 .
C29 C28 Ir2 Cl1 -91.5(7) . 6_556
C31 C28 Ir2 Cl1 145.8(10) 6_556 6_556
C29 C28 Ir2 Cl1 178.1(6) . .
C31 C28 Ir2 Cl1 55.4(15) 6_556 .
C28 C29 Ir2 C28 -107.6(9) . 6_556
C30 C29 Ir2 C28 9.0(11) . 6_556
C30 C29 Ir2 C28 116.7(15) . .
C28 C29 Ir2 C29 -70.5(7) . 6_556
C30 C29 Ir2 C29 46.2(10) . 6_556
C28 C29 Ir2 Cl1 89.8(7) . 6_556
C30 C29 Ir2 Cl1 -153.5(12) . 6_556
C28 C29 Ir2 Cl1 -178.3(5) . .
C30 C29 Ir2 Cl1 -61.6(16) . .

loop_
_platon_squeeze_void_nr
_platon_squeeze_void_average_x
_platon_squeeze_void_average_y
_platon_squeeze_void_average_z
_platon_squeeze_void_volume
_platon_squeeze_void_count_electrons
_platon_squeeze_void_content
1 0.000 0.500 0.007 428 60 ' '
2 0.500 1.000 -0.066 428 60 ' '
